data_7111583
loop_
_publ_author_name
'Jiao, Rui'
'Shen, Xiaodong'
'Xue, Mingqiang'
'Zhang, Yong'
'Yao, Yingming'
'Shen, Qi'

_publ_section_title
;
 New reaction of \b-diketiminatoeuropium complex: sterically induced
 oxidation--coupling of \b-diketiminato ligands
;
_journal_issue 23
_journal_name_full 'Chemical Communications'
_journal_page_first 4118
_journal_page_last 4120
_journal_paper_doi 10.1039/b927582g
_journal_volume 46
_journal_year 2010
_chemical_formula_moiety 'C46 H58 Eu N4 O, 0.5(C4 H8 O)'
_chemical_formula_sum 'C48 H62 Eu N4 O1.5'
_chemical_formula_weight 870.98
_chemical_name_systematic
;
?
;
_space_group_IT_number 14
_symmetry_cell_setting monoclinic
_symmetry_Int_Tables_number 14
_symmetry_space_group_name_Hall '-P 2yn'
_symmetry_space_group_name_H-M 'P 1 21/n 1'
_atom_sites_solution_hydrogens geom
_atom_sites_solution_primary direct
_atom_sites_solution_secondary difmap
_audit_creation_method SHELXL-97
_cell_angle_alpha 90.00
_cell_angle_beta 91.485(3)
_cell_angle_gamma 90.00
_cell_formula_units_Z 4
_cell_length_a 11.2725(13)
_cell_length_b 20.602(2)
_cell_length_c 19.583(2)
_cell_measurement_reflns_used 14807
_cell_measurement_temperature 293(2)
_cell_measurement_theta_max 25.3
_cell_measurement_theta_min 3.1
_cell_volume 4546.4(8)
_computing_cell_refinement CrystalClear
_computing_data_collection CrystalClear
_computing_data_reduction CrystalStructure
_computing_structure_refinement 'SHELXL-97 (Sheldrick, 1997)'
_computing_structure_solution 'SHELXS-97 (Sheldrick, 1990)'
_diffrn_ambient_temperature 293(2)
_diffrn_detector_area_resol_mean 7.31
_diffrn_measured_fraction_theta_full 0.997
_diffrn_measured_fraction_theta_max 0.997
_diffrn_measurement_device_type 'Rigaku Mercury'
_diffrn_measurement_method \w
_diffrn_radiation_monochromator graphite
_diffrn_radiation_source 'fine-focus sealed tube'
_diffrn_radiation_type MoK\a
_diffrn_radiation_wavelength 0.71070
_diffrn_reflns_av_R_equivalents 0.0608
_diffrn_reflns_av_sigmaI/netI 0.0519
_diffrn_reflns_limit_h_max 13
_diffrn_reflns_limit_h_min -13
_diffrn_reflns_limit_k_max 24
_diffrn_reflns_limit_k_min -23
_diffrn_reflns_limit_l_max 23
_diffrn_reflns_limit_l_min -22
_diffrn_reflns_number 43934
_diffrn_reflns_theta_full 25.35
_diffrn_reflns_theta_max 25.35
_diffrn_reflns_theta_min 3.14
_exptl_absorpt_coefficient_mu 1.418
_exptl_absorpt_correction_T_max 0.754
_exptl_absorpt_correction_T_min 0.510
_exptl_absorpt_correction_type multi-scan
_exptl_absorpt_process_details 'Jacobson, R. (1998) Private communication'
_exptl_crystal_colour red
_exptl_crystal_density_diffrn 1.272
_exptl_crystal_density_method 'not measured'
_exptl_crystal_description block
_exptl_crystal_F_000 1812
_exptl_crystal_size_max 0.55
_exptl_crystal_size_mid 0.40
_exptl_crystal_size_min 0.20
_refine_diff_density_max 1.048
_refine_diff_density_min -0.590
_refine_diff_density_rms 0.073
_refine_ls_extinction_method none
_refine_ls_goodness_of_fit_ref 1.188
_refine_ls_hydrogen_treatment constr
_refine_ls_matrix_type full
_refine_ls_number_parameters 498
_refine_ls_number_reflns 8316
_refine_ls_number_restraints 5
_refine_ls_restrained_S_all 1.194
_refine_ls_R_factor_all 0.0784
_refine_ls_R_factor_gt 0.0576
_refine_ls_shift/su_max 0.002
_refine_ls_shift/su_mean 0.000
_refine_ls_structure_factor_coef Fsqd
_refine_ls_weighting_details 'calc w=1/[\s^2^(Fo^2^)+(0.0223P)^2^+5.5163P] where P=(Fo^2^+2Fc^2^)/3'
_refine_ls_weighting_scheme calc
_refine_ls_wR_factor_gt 0.0940
_refine_ls_wR_factor_ref 0.1008
_reflns_number_gt 6672
_reflns_number_total 8316
_reflns_threshold_expression >2sigma(I)
_cod_data_source_file b927582gsup1.cif
_cod_data_source_block complexl
_cod_original_cell_volume 4546.4(9)
_cod_original_sg_symbol_H-M 'P 21/n'
_cod_original_formula_sum 'C48 H62 Eu N4 O1.50'
_cod_database_code 7111583

loop_
_symmetry_equiv_pos_as_xyz
'x, y, z'
'-x+1/2, y+1/2, -z+1/2'
'-x, -y, -z'
'x-1/2, -y-1/2, z-1/2'

loop_
_atom_site_label
_atom_site_type_symbol
_atom_site_fract_x
_atom_site_fract_y
_atom_site_fract_z
_atom_site_U_iso_or_equiv
_atom_site_adp_type
_atom_site_occupancy
_atom_site_symmetry_multiplicity
_atom_site_calc_flag
_atom_site_refinement_flags
Eu1 Eu 0.95677(2) 0.194759(12) 0.765719(12) 0.04581(10) Uani 1 1 d .
O1 O 1.0558(3) 0.17648(18) 0.65223(18) 0.0650(10) Uani 1 1 d .
N1 N 0.9725(4) 0.3135(2) 0.7264(2) 0.0558(11) Uani 1 1 d .
N2 N 0.7503(4) 0.2421(2) 0.7694(2) 0.0505(11) Uani 1 1 d .
N3 N 0.9715(4) 0.06947(19) 0.7731(2) 0.0489(10) Uani 1 1 d .
N4 N 1.0398(4) 0.1673(2) 0.8838(2) 0.0500(10) Uani 1 1 d .
C1 C 0.9658(5) 0.4261(3) 0.7634(3) 0.0742(17) Uani 1 1 d .
H1A H 1.0428 0.4257 0.7855 0.111 Uiso 1 1 calc R
H1B H 0.9135 0.4533 0.7887 0.111 Uiso 1 1 calc R
H1C H 0.9721 0.4426 0.7179 0.111 Uiso 1 1 calc R
C2 C 0.9176(5) 0.3588(3) 0.7607(3) 0.0591(15) Uani 1 1 d .
C3 C 0.8117(5) 0.3511(3) 0.7962(3) 0.0607(15) Uani 1 1 d .
H3 H 0.7943 0.3845 0.8263 0.073 Uiso 1 1 calc R
C4 C 0.7289(5) 0.3009(3) 0.7930(2) 0.0524(13) Uani 1 1 d .
C5 C 0.6058(5) 0.3178(3) 0.8178(3) 0.0769(18) Uani 1 1 d .
H5A H 0.5524 0.3231 0.7792 0.115 Uiso 1 1 calc R
H5B H 0.6095 0.3574 0.8435 0.115 Uiso 1 1 calc R
H5C H 0.5779 0.2834 0.8463 0.115 Uiso 1 1 calc R
C6 C 1.0589(5) 0.3339(3) 0.6791(3) 0.0621(15) Uani 1 1 d .
C7 C 1.1800(6) 0.3233(3) 0.6929(4) 0.0763(18) Uani 1 1 d .
C8 C 1.2607(7) 0.3398(4) 0.6438(5) 0.099(2) Uani 1 1 d .
H8 H 1.3412 0.3334 0.6530 0.118 Uiso 1 1 calc R
C9 C 1.2258(9) 0.3649(5) 0.5824(5) 0.119(3) Uani 1 1 d .
H9 H 1.2817 0.3744 0.5498 0.143 Uiso 1 1 calc R
C10 C 1.1077(9) 0.3763(4) 0.5687(4) 0.117(3) Uani 1 1 d .
H10 H 1.0846 0.3949 0.5272 0.140 Uiso 1 1 calc R
C11 C 1.0223(7) 0.3608(3) 0.6156(3) 0.086(2) Uani 1 1 d .
C12 C 1.2203(6) 0.2979(4) 0.7607(4) 0.099(2) Uani 1 1 d .
H12A H 1.1830 0.3220 0.7962 0.149 Uiso 1 1 calc R
H12B H 1.3049 0.3023 0.7655 0.149 Uiso 1 1 calc R
H12C H 1.1991 0.2529 0.7643 0.149 Uiso 1 1 calc R
C13 C 0.8922(7) 0.3728(4) 0.5988(4) 0.119(3) Uani 1 1 d .
H13A H 0.8839 0.3910 0.5538 0.178 Uiso 1 1 calc R
H13B H 0.8607 0.4026 0.6315 0.178 Uiso 1 1 calc R
H13C H 0.8496 0.3326 0.6006 0.178 Uiso 1 1 calc R
C14 C 0.6521(4) 0.1997(3) 0.7546(3) 0.0504(13) Uani 1 1 d .
C15 C 0.5940(5) 0.2048(3) 0.6903(3) 0.0639(16) Uani 1 1 d .
C16 C 0.5066(6) 0.1602(4) 0.6741(4) 0.086(2) Uani 1 1 d .
H16 H 0.4669 0.1630 0.6320 0.103 Uiso 1 1 calc R
C17 C 0.4770(6) 0.1123(4) 0.7179(5) 0.094(2) Uani 1 1 d .
H17 H 0.4183 0.0826 0.7052 0.113 Uiso 1 1 calc R
C18 C 0.5322(6) 0.1072(3) 0.7800(4) 0.080(2) Uani 1 1 d .
H18 H 0.5108 0.0742 0.8097 0.096 Uiso 1 1 calc R
C19 C 0.6214(5) 0.1514(3) 0.8000(3) 0.0592(15) Uani 1 1 d .
C20 C 0.6265(6) 0.2576(3) 0.6406(3) 0.089(2) Uani 1 1 d .
H20A H 0.5831 0.2513 0.5982 0.133 Uiso 1 1 calc R
H20B H 0.7101 0.2558 0.6325 0.133 Uiso 1 1 calc R
H20C H 0.6070 0.2991 0.6594 0.133 Uiso 1 1 calc R
C21 C 0.6795(6) 0.1467(3) 0.8697(3) 0.089(2) Uani 1 1 d .
H21A H 0.7622 0.1369 0.8653 0.133 Uiso 1 1 calc R
H21B H 0.6422 0.1129 0.8952 0.133 Uiso 1 1 calc R
H21C H 0.6712 0.1873 0.8932 0.133 Uiso 1 1 calc R
C22 C 0.9008(6) -0.0330(3) 0.8233(3) 0.0810(19) Uani 1 1 d .
H22A H 0.8475 -0.0368 0.7845 0.122 Uiso 1 1 calc R
H22B H 0.8601 -0.0446 0.8640 0.122 Uiso 1 1 calc R
H22C H 0.9672 -0.0615 0.8177 0.122 Uiso 1 1 calc R
C23 C 0.9445(5) 0.0365(3) 0.8293(3) 0.0548(14) Uani 1 1 d .
C24 C 0.9547(5) 0.0606(3) 0.8964(3) 0.0617(15) Uani 1 1 d .
H24 H 0.9182 0.0355 0.9293 0.074 Uiso 1 1 calc R
C25 C 1.0114(5) 0.1166(3) 0.9215(3) 0.0536(14) Uani 1 1 d .
C26 C 1.0434(6) 0.1161(3) 0.9973(3) 0.0775(18) Uani 1 1 d .
H26A H 1.1259 0.1056 1.0037 0.116 Uiso 1 1 calc R
H26B H 0.9961 0.0842 1.0198 0.116 Uiso 1 1 calc R
H26C H 1.0283 0.1581 1.0164 0.116 Uiso 1 1 calc R
C27 C 0.9887(5) 0.0320(2) 0.7124(3) 0.0522(13) Uani 1 1 d .
C28 C 0.9044(5) 0.0335(3) 0.6594(3) 0.0595(15) Uani 1 1 d .
C29 C 0.9272(6) -0.0002(3) 0.5997(3) 0.0729(17) Uani 1 1 d .
H29 H 0.8717 0.0010 0.5637 0.088 Uiso 1 1 calc R
C30 C 1.0290(7) -0.0348(3) 0.5926(3) 0.083(2) Uani 1 1 d .
H30 H 1.0420 -0.0576 0.5525 0.100 Uiso 1 1 calc R
C31 C 1.1124(6) -0.0359(3) 0.6451(4) 0.0784(19) Uani 1 1 d .
H31 H 1.1821 -0.0594 0.6399 0.094 Uiso 1 1 calc R
C32 C 1.0946(5) -0.0026(3) 0.7059(3) 0.0617(15) Uani 1 1 d .
C33 C 0.7913(5) 0.0707(3) 0.6660(3) 0.083(2) Uani 1 1 d .
H33A H 0.7515 0.0566 0.7062 0.125 Uiso 1 1 calc R
H33B H 0.7411 0.0631 0.6265 0.125 Uiso 1 1 calc R
H33C H 0.8088 0.1162 0.6696 0.125 Uiso 1 1 calc R
C34 C 1.1883(6) -0.0025(3) 0.7621(4) 0.091(2) Uani 1 1 d .
H34A H 1.2068 0.0414 0.7747 0.137 Uiso 1 1 calc R
H34B H 1.2585 -0.0236 0.7464 0.137 Uiso 1 1 calc R
H34C H 1.1594 -0.0253 0.8011 0.137 Uiso 1 1 calc R
C35 C 1.1091(5) 0.2176(3) 0.9147(3) 0.0558(14) Uani 1 1 d .
C36 C 1.2330(6) 0.2151(4) 0.9127(3) 0.0791(19) Uani 1 1 d .
C37 C 1.2975(7) 0.2686(5) 0.9373(4) 0.102(3) Uani 1 1 d .
H37 H 1.3798 0.2681 0.9352 0.123 Uiso 1 1 calc R
C38 C 1.2444(9) 0.3200(4) 0.9637(4) 0.105(3) Uani 1 1 d .
H38 H 1.2900 0.3547 0.9796 0.126 Uiso 1 1 calc R
C39 C 1.1237(8) 0.3225(3) 0.9677(3) 0.088(2) Uani 1 1 d .
H39 H 1.0881 0.3586 0.9870 0.105 Uiso 1 1 calc R
C40 C 1.0536(6) 0.2716(3) 0.9433(3) 0.0609(15) Uani 1 1 d .
C41 C 1.2943(6) 0.1573(4) 0.8836(4) 0.122(3) Uani 1 1 d .
H41A H 1.2645 0.1185 0.9042 0.183 Uiso 1 1 calc R
H41B H 1.3781 0.1606 0.8928 0.183 Uiso 1 1 calc R
H41C H 1.2794 0.1556 0.8351 0.183 Uiso 1 1 calc R
C42 C 0.9211(6) 0.2732(3) 0.9496(3) 0.085(2) Uani 1 1 d .
H42A H 0.8967 0.2384 0.9787 0.128 Uiso 1 1 calc R
H42B H 0.8840 0.2683 0.9052 0.128 Uiso 1 1 calc R
H42C H 0.8978 0.3139 0.9689 0.128 Uiso 1 1 calc R
C43 C 1.1745(5) 0.1532(3) 0.6434(4) 0.083(2) Uani 1 1 d .
H43A H 1.1868 0.1127 0.6679 0.100 Uiso 1 1 calc R
H43B H 1.2318 0.1847 0.6605 0.100 Uiso 1 1 calc R
C44 C 1.1880(8) 0.1432(5) 0.5704(5) 0.145(4) Uani 1 1 d .
H44A H 1.1762 0.0979 0.5587 0.175 Uiso 1 1 calc R
H44B H 1.2667 0.1561 0.5568 0.175 Uiso 1 1 calc R
C45 C 1.0973(8) 0.1837(5) 0.5366(4) 0.123(3) Uani 1 1 d .
H45A H 1.0694 0.1641 0.4942 0.147 Uiso 1 1 calc R
H45B H 1.1283 0.2266 0.5269 0.147 Uiso 1 1 calc R
C46 C 1.0016(6) 0.1874(4) 0.5859(3) 0.088(2) Uani 1 1 d .
H46A H 0.9639 0.2297 0.5840 0.106 Uiso 1 1 calc R
H46B H 0.9420 0.1545 0.5759 0.106 Uiso 1 1 calc R
O2 O 0.5320(17) 0.0047(7) 0.5555(8) 0.152(4) Uiso 0.50 1 d PD
C47 C 0.6198(17) -0.0064(11) 0.5066(14) 0.152(4) Uiso 0.50 1 d PD
C48 C 0.549(2) 0.0055(12) 0.4402(11) 0.152(4) Uiso 0.50 1 d PD
C49 C 0.425(2) 0.0310(12) 0.4596(13) 0.152(4) Uiso 0.50 1 d PD
C50 C 0.4194(19) 0.0302(11) 0.5351(13) 0.152(4) Uiso 0.50 1 d PD

loop_
_atom_site_aniso_label
_atom_site_aniso_U_11
_atom_site_aniso_U_22
_atom_site_aniso_U_33
_atom_site_aniso_U_23
_atom_site_aniso_U_13
_atom_site_aniso_U_12
Eu1 0.04740(16) 0.04950(17) 0.04049(16) 0.00048(13) 0.00049(11) 0.00515(13)
O1 0.062(2) 0.080(3) 0.053(2) 0.0014(19) 0.007(2) 0.011(2)
N1 0.059(3) 0.051(3) 0.058(3) 0.003(2) 0.006(2) -0.001(2)
N2 0.045(3) 0.054(3) 0.053(3) 0.003(2) 0.000(2) 0.004(2)
N3 0.056(3) 0.048(3) 0.043(2) -0.005(2) -0.001(2) 0.002(2)
N4 0.053(3) 0.054(3) 0.043(2) -0.003(2) -0.005(2) 0.004(2)
C1 0.089(5) 0.060(4) 0.074(4) -0.010(3) 0.018(4) -0.010(3)
C2 0.075(4) 0.048(3) 0.055(3) 0.007(3) -0.001(3) -0.014(3)
C3 0.073(4) 0.056(4) 0.054(3) -0.008(3) 0.009(3) -0.009(3)
C4 0.051(3) 0.064(4) 0.042(3) 0.001(3) 0.002(2) 0.004(3)
C5 0.070(4) 0.079(5) 0.083(5) -0.015(3) 0.019(4) 0.007(3)
C6 0.067(4) 0.057(4) 0.063(4) -0.005(3) 0.011(3) -0.011(3)
C7 0.068(4) 0.076(5) 0.085(5) -0.010(4) 0.008(4) -0.019(3)
C8 0.073(5) 0.098(6) 0.126(7) -0.017(5) 0.016(5) -0.024(4)
C9 0.104(7) 0.133(8) 0.123(8) -0.005(6) 0.062(6) -0.020(6)
C10 0.133(8) 0.136(8) 0.083(6) 0.023(5) 0.036(6) -0.006(6)
C11 0.092(5) 0.099(5) 0.067(4) 0.015(4) 0.026(4) 0.002(4)
C12 0.068(5) 0.121(6) 0.107(6) -0.001(5) -0.021(4) -0.012(4)
C13 0.108(6) 0.164(8) 0.084(6) 0.038(5) 0.005(5) 0.028(6)
C14 0.039(3) 0.055(3) 0.057(3) -0.003(3) 0.006(3) 0.008(3)
C15 0.053(3) 0.069(4) 0.069(4) -0.014(3) -0.005(3) 0.007(3)
C16 0.065(4) 0.108(6) 0.084(5) -0.023(5) -0.013(4) 0.001(4)
C17 0.067(5) 0.090(6) 0.126(7) -0.035(5) 0.016(5) -0.012(4)
C18 0.072(5) 0.065(4) 0.106(6) -0.006(4) 0.032(4) -0.002(4)
C19 0.051(3) 0.059(4) 0.069(4) -0.001(3) 0.011(3) 0.004(3)
C20 0.091(5) 0.105(6) 0.069(4) 0.009(4) -0.018(4) -0.002(4)
C21 0.086(5) 0.093(5) 0.088(5) 0.032(4) 0.014(4) 0.005(4)
C22 0.111(5) 0.066(4) 0.066(4) 0.000(3) 0.003(4) -0.025(4)
C23 0.061(3) 0.049(3) 0.055(4) -0.001(3) -0.001(3) -0.002(3)
C24 0.080(4) 0.060(4) 0.045(3) 0.006(3) 0.006(3) -0.005(3)
C25 0.059(3) 0.059(4) 0.043(3) -0.002(3) -0.005(3) 0.009(3)
C26 0.105(5) 0.080(5) 0.046(3) 0.007(3) -0.015(3) -0.001(4)
C27 0.061(3) 0.046(3) 0.050(3) 0.000(2) 0.010(3) -0.001(3)
C28 0.062(4) 0.064(4) 0.053(3) -0.011(3) 0.003(3) -0.004(3)
C29 0.085(5) 0.079(4) 0.055(4) -0.016(3) 0.005(3) -0.010(4)
C30 0.115(6) 0.072(5) 0.064(4) -0.018(3) 0.023(4) -0.003(4)
C31 0.085(5) 0.051(4) 0.101(5) -0.005(4) 0.033(4) 0.012(3)
C32 0.063(4) 0.047(3) 0.076(4) 0.004(3) 0.013(3) 0.007(3)
C33 0.058(4) 0.120(6) 0.071(4) -0.020(4) -0.007(3) 0.004(4)
C34 0.072(4) 0.085(5) 0.115(6) 0.008(4) -0.013(4) 0.027(4)
C35 0.062(4) 0.064(4) 0.041(3) 0.003(3) -0.009(3) -0.003(3)
C36 0.066(4) 0.112(6) 0.059(4) -0.010(4) -0.007(3) 0.000(4)
C37 0.075(5) 0.151(8) 0.080(5) -0.011(5) -0.009(4) -0.031(5)
C38 0.119(7) 0.117(8) 0.078(6) -0.007(5) -0.016(5) -0.046(6)
C39 0.134(7) 0.062(4) 0.066(4) -0.008(3) -0.012(5) -0.012(4)
C40 0.083(4) 0.056(4) 0.043(3) 0.004(3) -0.008(3) 0.003(3)
C41 0.069(5) 0.182(9) 0.116(7) -0.040(6) -0.006(5) 0.037(5)
C42 0.094(5) 0.084(5) 0.077(5) -0.020(4) -0.003(4) 0.031(4)
C43 0.063(4) 0.087(5) 0.100(6) 0.016(4) 0.022(4) 0.012(4)
C44 0.119(8) 0.206(11) 0.115(8) -0.021(7) 0.056(6) 0.038(8)
C45 0.125(7) 0.180(10) 0.064(5) -0.001(5) 0.020(5) -0.021(7)
C46 0.088(5) 0.113(6) 0.063(4) 0.006(4) -0.004(4) 0.009(4)

loop_
_atom_type_symbol
_atom_type_description
_atom_type_scat_dispersion_real
_atom_type_scat_dispersion_imag
_atom_type_scat_source
C C 0.0033 0.0016 'International Tables Vol C Tables 4.2.6.8 and 6.1.1.4'
H H 0.0000 0.0000 'International Tables Vol C Tables 4.2.6.8 and 6.1.1.4'
Eu Eu -0.1578 3.6682 'International Tables Vol C Tables 4.2.6.8 and 6.1.1.4'
N N 0.0061 0.0033 'International Tables Vol C Tables 4.2.6.8 and 6.1.1.4'
O O 0.0106 0.0060 'International Tables Vol C Tables 4.2.6.8 and 6.1.1.4'

loop_
_geom_angle_atom_site_label_1
_geom_angle_atom_site_label_2
_geom_angle_atom_site_label_3
_geom_angle
_geom_angle_site_symmetry_1
_geom_angle_site_symmetry_3
N2 Eu1 N4 112.26(13) . .
N2 Eu1 O1 120.52(13) . .
N4 Eu1 O1 127.19(13) . .
N2 Eu1 N1 73.27(14) . .
N4 Eu1 N1 117.29(14) . .
O1 Eu1 N1 81.02(13) . .
N2 Eu1 N3 116.15(13) . .
N4 Eu1 N3 72.83(13) . .
O1 Eu1 N3 82.67(12) . .
N1 Eu1 N3 163.68(14) . .
C43 O1 C46 108.5(5) . .
C43 O1 Eu1 125.9(4) . .
C46 O1 Eu1 125.5(3) . .
C2 N1 C6 117.6(5) . .
C2 N1 Eu1 119.0(3) . .
C6 N1 Eu1 121.9(3) . .
C4 N2 C14 118.8(4) . .
C4 N2 Eu1 122.7(3) . .
C14 N2 Eu1 117.8(3) . .
C23 N3 C27 116.6(4) . .
C23 N3 Eu1 122.5(3) . .
C27 N3 Eu1 119.9(3) . .
C25 N4 C35 118.4(4) . .
C25 N4 Eu1 126.6(3) . .
C35 N4 Eu1 114.2(3) . .
C2 C1 H1A 109.5 . .
C2 C1 H1B 109.5 . .
H1A C1 H1B 109.5 . .
C2 C1 H1C 109.5 . .
H1A C1 H1C 109.5 . .
H1B C1 H1C 109.5 . .
N1 C2 C3 126.1(5) . .
N1 C2 C1 120.2(5) . .
C3 C2 C1 113.7(5) . .
C4 C3 C2 129.7(5) . .
C4 C3 H3 115.2 . .
C2 C3 H3 115.2 . .
N2 C4 C3 124.6(5) . .
N2 C4 C5 119.8(5) . .
C3 C4 C5 115.6(5) . .
C4 C5 H5A 109.5 . .
C4 C5 H5B 109.5 . .
H5A C5 H5B 109.5 . .
C4 C5 H5C 109.5 . .
H5A C5 H5C 109.5 . .
H5B C5 H5C 109.5 . .
C7 C6 C11 119.4(6) . .
C7 C6 N1 120.5(6) . .
C11 C6 N1 119.9(6) . .
C8 C7 C6 118.9(7) . .
C8 C7 C12 121.1(7) . .
C6 C7 C12 120.0(6) . .
C9 C8 C7 121.9(8) . .
C9 C8 H8 119.1 . .
C7 C8 H8 119.1 . .
C8 C9 C10 119.8(8) . .
C8 C9 H9 120.1 . .
C10 C9 H9 120.1 . .
C9 C10 C11 121.3(8) . .
C9 C10 H10 119.3 . .
C11 C10 H10 119.3 . .
C10 C11 C6 118.8(7) . .
C10 C11 C13 120.3(7) . .
C6 C11 C13 120.9(6) . .
C7 C12 H12A 109.5 . .
C7 C12 H12B 109.5 . .
H12A C12 H12B 109.5 . .
C7 C12 H12C 109.5 . .
H12A C12 H12C 109.5 . .
H12B C12 H12C 109.5 . .
C11 C13 H13A 109.5 . .
C11 C13 H13B 109.5 . .
H13A C13 H13B 109.5 . .
C11 C13 H13C 109.5 . .
H13A C13 H13C 109.5 . .
H13B C13 H13C 109.5 . .
C19 C14 C15 120.6(5) . .
C19 C14 N2 120.9(5) . .
C15 C14 N2 118.3(5) . .
C16 C15 C14 118.0(6) . .
C16 C15 C20 121.0(6) . .
C14 C15 C20 121.0(5) . .
C17 C16 C15 121.8(7) . .
C17 C16 H16 119.1 . .
C15 C16 H16 119.1 . .
C16 C17 C18 120.6(7) . .
C16 C17 H17 119.7 . .
C18 C17 H17 119.7 . .
C17 C18 C19 120.5(7) . .
C17 C18 H18 119.7 . .
C19 C18 H18 119.7 . .
C14 C19 C18 118.5(6) . .
C14 C19 C21 121.3(5) . .
C18 C19 C21 120.2(6) . .
C15 C20 H20A 109.5 . .
C15 C20 H20B 109.5 . .
H20A C20 H20B 109.5 . .
C15 C20 H20C 109.5 . .
H20A C20 H20C 109.5 . .
H20B C20 H20C 109.5 . .
C19 C21 H21A 109.5 . .
C19 C21 H21B 109.5 . .
H21A C21 H21B 109.5 . .
C19 C21 H21C 109.5 . .
H21A C21 H21C 109.5 . .
H21B C21 H21C 109.5 . .
C23 C22 H22A 109.5 . .
C23 C22 H22B 109.5 . .
H22A C22 H22B 109.5 . .
C23 C22 H22C 109.5 . .
H22A C22 H22C 109.5 . .
H22B C22 H22C 109.5 . .
N3 C23 C24 125.1(5) . .
N3 C23 C22 119.8(5) . .
C24 C23 C22 115.1(5) . .
C25 C24 C23 130.0(5) . .
C25 C24 H24 115.0 . .
C23 C24 H24 115.0 . .
N4 C25 C24 124.8(5) . .
N4 C25 C26 119.8(5) . .
C24 C25 C26 115.4(5) . .
C25 C26 H26A 109.5 . .
C25 C26 H26B 109.5 . .
H26A C26 H26B 109.5 . .
C25 C26 H26C 109.5 . .
H26A C26 H26C 109.5 . .
H26B C26 H26C 109.5 . .
C28 C27 C32 120.8(5) . .
C28 C27 N3 120.2(5) . .
C32 C27 N3 118.9(5) . .
C27 C28 C29 118.7(5) . .
C27 C28 C33 120.9(5) . .
C29 C28 C33 120.3(5) . .
C30 C29 C28 121.5(6) . .
C30 C29 H29 119.3 . .
C28 C29 H29 119.3 . .
C29 C30 C31 119.6(6) . .
C29 C30 H30 120.2 . .
C31 C30 H30 120.2 . .
C30 C31 C32 121.3(6) . .
C30 C31 H31 119.3 . .
C32 C31 H31 119.3 . .
C31 C32 C27 118.1(6) . .
C31 C32 C34 120.7(6) . .
C27 C32 C34 121.1(5) . .
C28 C33 H33A 109.5 . .
C28 C33 H33B 109.5 . .
H33A C33 H33B 109.5 . .
C28 C33 H33C 109.5 . .
H33A C33 H33C 109.5 . .
H33B C33 H33C 109.5 . .
C32 C34 H34A 109.5 . .
C32 C34 H34B 109.5 . .
H34A C34 H34B 109.5 . .
C32 C34 H34C 109.5 . .
H34A C34 H34C 109.5 . .
H34B C34 H34C 109.5 . .
C36 C35 C40 119.8(6) . .
C36 C35 N4 119.9(5) . .
C40 C35 N4 120.1(5) . .
C37 C36 C35 118.2(7) . .
C37 C36 C41 121.2(7) . .
C35 C36 C41 120.6(6) . .
C38 C37 C36 121.8(8) . .
C38 C37 H37 119.1 . .
C36 C37 H37 119.1 . .
C37 C38 C39 120.8(8) . .
C37 C38 H38 119.6 . .
C39 C38 H38 119.6 . .
C38 C39 C40 120.7(7) . .
C38 C39 H39 119.7 . .
C40 C39 H39 119.7 . .
C39 C40 C35 118.7(6) . .
C39 C40 C42 120.9(6) . .
C35 C40 C42 120.4(5) . .
C36 C41 H41A 109.5 . .
C36 C41 H41B 109.5 . .
H41A C41 H41B 109.5 . .
C36 C41 H41C 109.5 . .
H41A C41 H41C 109.5 . .
H41B C41 H41C 109.5 . .
C40 C42 H42A 109.5 . .
C40 C42 H42B 109.5 . .
H42A C42 H42B 109.5 . .
C40 C42 H42C 109.5 . .
H42A C42 H42C 109.5 . .
H42B C42 H42C 109.5 . .
O1 C43 C44 106.7(6) . .
O1 C43 H43A 110.4 . .
C44 C43 H43A 110.4 . .
O1 C43 H43B 110.4 . .
C44 C43 H43B 110.4 . .
H43A C43 H43B 108.6 . .
C43 C44 C45 105.9(7) . .
C43 C44 H44A 110.6 . .
C45 C44 H44A 110.6 . .
C43 C44 H44B 110.6 . .
C45 C44 H44B 110.6 . .
H44A C44 H44B 108.7 . .
C44 C45 C46 104.4(7) . .
C44 C45 H45A 110.9 . .
C46 C45 H45A 110.9 . .
C44 C45 H45B 110.9 . .
C46 C45 H45B 110.9 . .
H45A C45 H45B 108.9 . .
O1 C46 C45 106.5(6) . .
O1 C46 H46A 110.4 . .
C45 C46 H46A 110.4 . .
O1 C46 H46B 110.4 . .
C45 C46 H46B 110.4 . .
H46A C46 H46B 108.6 . .
C49 O2 C48 111(3) 3_656 3_656
C49 O2 C47 44.1(18) 3_656 .
C48 O2 C47 136(2) 3_656 .
C49 O2 C50 132(2) 3_656 .
C48 O2 C50 41.2(18) 3_656 .
C47 O2 C50 120.3(14) . .
C49 C47 C50 94(3) 3_656 3_656
C49 C47 O2 41.0(16) 3_656 .
C50 C47 O2 108(2) 3_656 .
C49 C47 C48 113(2) 3_656 .
C50 C47 C48 37.5(17) 3_656 .
O2 C47 C48 101.2(14) . .
C50 C48 O2 98(3) 3_656 3_656
C50 C48 C47 42.2(18) 3_656 .
O2 C48 C47 112(2) 3_656 .
C50 C48 C49 118(2) 3_656 .
O2 C48 C49 34.1(16) 3_656 .
C47 C48 C49 107.4(15) . .
O2 C49 C47 95(3) 3_656 3_656
O2 C49 C50 110(2) 3_656 .
C47 C49 C50 44.5(18) 3_656 .
O2 C49 C48 34.7(16) 3_656 .
C47 C49 C48 118(2) 3_656 .
C50 C49 C48 107.8(15) . .
C48 C50 C47 100(3) 3_656 3_656
C48 C50 O2 41.3(17) 3_656 .
C47 C50 O2 114(2) 3_656 .
C48 C50 C49 120(3) 3_656 .
C47 C50 C49 41.7(16) 3_656 .
O2 C50 C49 102.8(15) . .

loop_
_geom_bond_atom_site_label_1
_geom_bond_atom_site_label_2
_geom_bond_distance
_geom_bond_site_symmetry_2
Eu1 N2 2.526(4) .
Eu1 N4 2.537(4) .
Eu1 O1 2.541(4) .
Eu1 N1 2.573(4) .
Eu1 N3 2.590(4) .
O1 C43 1.437(6) .
O1 C46 1.439(7) .
N1 C2 1.315(7) .
N1 C6 1.424(7) .
N2 C4 1.322(6) .
N2 C14 1.434(6) .
N3 C23 1.335(6) .
N3 C27 1.435(6) .
N4 C25 1.321(6) .
N4 C35 1.424(6) .
C1 C2 1.489(7) .
C1 H1A 0.9600 .
C1 H1B 0.9600 .
C1 H1C 0.9600 .
C2 C3 1.405(7) .
C3 C4 1.393(7) .
C3 H3 0.9300 .
C4 C5 1.522(7) .
C5 H5A 0.9600 .
C5 H5B 0.9600 .
C5 H5C 0.9600 .
C6 C7 1.401(8) .
C6 C11 1.414(8) .
C7 C8 1.384(9) .
C7 C12 1.488(9) .
C8 C9 1.358(11) .
C8 H8 0.9300 .
C9 C10 1.371(11) .
C9 H9 0.9300 .
C10 C11 1.384(9) .
C10 H10 0.9300 .
C11 C13 1.514(9) .
C12 H12A 0.9600 .
C12 H12B 0.9600 .
C12 H12C 0.9600 .
C13 H13A 0.9600 .
C13 H13B 0.9600 .
C13 H13C 0.9600 .
C14 C19 1.384(7) .
C14 C15 1.409(7) .
C15 C16 1.378(8) .
C15 C20 1.511(8) .
C16 C17 1.356(10) .
C16 H16 0.9300 .
C17 C18 1.356(10) .
C17 H17 0.9300 .
C18 C19 1.404(8) .
C18 H18 0.9300 .
C19 C21 1.503(8) .
C20 H20A 0.9600 .
C20 H20B 0.9600 .
C20 H20C 0.9600 .
C21 H21A 0.9600 .
C21 H21B 0.9600 .
C21 H21C 0.9600 .
C22 C23 1.517(7) .
C22 H22A 0.9600 .
C22 H22B 0.9600 .
C22 H22C 0.9600 .
C23 C24 1.408(7) .
C24 C25 1.401(7) .
C24 H24 0.9300 .
C25 C26 1.520(7) .
C26 H26A 0.9600 .
C26 H26B 0.9600 .
C26 H26C 0.9600 .
C27 C28 1.390(7) .
C27 C32 1.399(7) .
C28 C29 1.390(7) .
C28 C33 1.496(8) .
C29 C30 1.361(9) .
C29 H29 0.9300 .
C30 C31 1.376(9) .
C30 H30 0.9300 .
C31 C32 1.394(8) .
C31 H31 0.9300 .
C32 C34 1.506(8) .
C33 H33A 0.9600 .
C33 H33B 0.9600 .
C33 H33C 0.9600 .
C34 H34A 0.9600 .
C34 H34B 0.9600 .
C34 H34C 0.9600 .
C35 C36 1.399(8) .
C35 C40 1.401(7) .
C36 C37 1.398(9) .
C36 C41 1.498(9) .
C37 C38 1.328(11) .
C37 H37 0.9300 .
C38 C39 1.366(10) .
C38 H38 0.9300 .
C39 C40 1.390(8) .
C39 H39 0.9300 .
C40 C42 1.502(8) .
C41 H41A 0.9600 .
C41 H41B 0.9600 .
C41 H41C 0.9600 .
C42 H42A 0.9600 .
C42 H42B 0.9600 .
C42 H42C 0.9600 .
C43 C44 1.455(10) .
C43 H43A 0.9700 .
C43 H43B 0.9700 .
C44 C45 1.465(11) .
C44 H44A 0.9700 .
C44 H44B 0.9700 .
C45 C46 1.469(9) .
C45 H45A 0.9700 .
C45 H45B 0.9700 .
C46 H46A 0.9700 .
C46 H46B 0.9700 .
O2 C49 0.93(2) 3_656
O2 C48 0.95(2) 3_656
O2 C47 1.414(16) .
O2 C50 1.421(16) .
C47 C49 0.99(3) 3_656
C47 C50 1.04(3) 3_656
C47 C48 1.526(17) .
C48 C50 0.94(3) 3_656
C48 O2 0.95(2) 3_656
C48 C49 1.548(17) .
C49 O2 0.93(2) 3_656
C49 C47 0.99(3) 3_656
C49 C50 1.482(17) .
C50 C48 0.94(3) 3_656
C50 C47 1.04(3) 3_656

loop_
_geom_torsion_atom_site_label_1
_geom_torsion_atom_site_label_2
_geom_torsion_atom_site_label_3
_geom_torsion_atom_site_label_4
_geom_torsion
_geom_torsion_site_symmetry_1
_geom_torsion_site_symmetry_4
N2 Eu1 O1 C43 176.6(4) . .
N4 Eu1 O1 C43 -5.4(5) . .
N1 Eu1 O1 C43 112.2(5) . .
N3 Eu1 O1 C43 -67.3(4) . .
N2 Eu1 O1 C46 -3.9(5) . .
N4 Eu1 O1 C46 174.1(4) . .
N1 Eu1 O1 C46 -68.3(5) . .
N3 Eu1 O1 C46 112.2(5) . .
N2 Eu1 N1 C2 44.7(4) . .
N4 Eu1 N1 C2 -62.2(4) . .
O1 Eu1 N1 C2 170.4(4) . .
N3 Eu1 N1 C2 172.4(4) . .
N2 Eu1 N1 C6 -149.8(4) . .
N4 Eu1 N1 C6 103.3(4) . .
O1 Eu1 N1 C6 -24.0(4) . .
N3 Eu1 N1 C6 -22.1(7) . .
N4 Eu1 N2 C4 71.1(4) . .
O1 Eu1 N2 C4 -110.7(4) . .
N1 Eu1 N2 C4 -42.2(4) . .
N3 Eu1 N2 C4 152.2(4) . .
N4 Eu1 N2 C14 -99.6(3) . .
O1 Eu1 N2 C14 78.7(4) . .
N1 Eu1 N2 C14 147.2(4) . .
N3 Eu1 N2 C14 -18.4(4) . .
N2 Eu1 N3 C23 -67.2(4) . .
N4 Eu1 N3 C23 39.7(4) . .
O1 Eu1 N3 C23 172.3(4) . .
N1 Eu1 N3 C23 170.4(4) . .
N2 Eu1 N3 C27 101.6(4) . .
N4 Eu1 N3 C27 -151.6(4) . .
O1 Eu1 N3 C27 -18.9(4) . .
N1 Eu1 N3 C27 -20.8(7) . .
N2 Eu1 N4 C25 76.5(4) . .
O1 Eu1 N4 C25 -101.6(4) . .
N1 Eu1 N4 C25 158.5(4) . .
N3 Eu1 N4 C25 -35.3(4) . .
N2 Eu1 N4 C35 -93.2(4) . .
O1 Eu1 N4 C35 88.6(4) . .
N1 Eu1 N4 C35 -11.2(4) . .
N3 Eu1 N4 C35 154.9(4) . .
C6 N1 C2 C3 163.2(5) . .
Eu1 N1 C2 C3 -30.6(7) . .
C6 N1 C2 C1 -15.5(8) . .
Eu1 N1 C2 C1 150.6(4) . .
N1 C2 C3 C4 -14.3(10) . .
C1 C2 C3 C4 164.5(6) . .
C14 N2 C4 C3 -166.2(5) . .
Eu1 N2 C4 C3 23.3(7) . .
C14 N2 C4 C5 12.6(7) . .
Eu1 N2 C4 C5 -157.9(4) . .
C2 C3 C4 N2 19.6(9) . .
C2 C3 C4 C5 -159.2(6) . .
C2 N1 C6 C7 108.8(6) . .
Eu1 N1 C6 C7 -56.9(6) . .
C2 N1 C6 C11 -75.7(7) . .
Eu1 N1 C6 C11 118.6(5) . .
C11 C6 C7 C8 0.2(9) . .
N1 C6 C7 C8 175.7(6) . .
C11 C6 C7 C12 177.2(6) . .
N1 C6 C7 C12 -7.3(9) . .
C6 C7 C8 C9 -1.0(11) . .
C12 C7 C8 C9 -177.9(8) . .
C7 C8 C9 C10 1.9(14) . .
C8 C9 C10 C11 -2.1(14) . .
C9 C10 C11 C6 1.2(13) . .
C9 C10 C11 C13 -179.0(8) . .
C7 C6 C11 C10 -0.3(10) . .
N1 C6 C11 C10 -175.9(6) . .
C7 C6 C11 C13 179.9(7) . .
N1 C6 C11 C13 4.3(10) . .
C4 N2 C14 C19 -100.4(6) . .
Eu1 N2 C14 C19 70.6(5) . .
C4 N2 C14 C15 84.9(6) . .
Eu1 N2 C14 C15 -104.1(4) . .
C19 C14 C15 C16 -0.4(8) . .
N2 C14 C15 C16 174.4(5) . .
C19 C14 C15 C20 179.6(5) . .
N2 C14 C15 C20 -5.6(8) . .
C14 C15 C16 C17 -0.5(10) . .
C20 C15 C16 C17 179.5(6) . .
C15 C16 C17 C18 0.8(11) . .
C16 C17 C18 C19 -0.2(10) . .
C15 C14 C19 C18 0.9(8) . .
N2 C14 C19 C18 -173.7(5) . .
C15 C14 C19 C21 -177.8(5) . .
N2 C14 C19 C21 7.5(8) . .
C17 C18 C19 C14 -0.6(9) . .
C17 C18 C19 C21 178.1(6) . .
C27 N3 C23 C24 162.3(5) . .
Eu1 N3 C23 C24 -28.6(7) . .
C27 N3 C23 C22 -16.7(7) . .
Eu1 N3 C23 C22 152.4(4) . .
N3 C23 C24 C25 -12.2(10) . .
C22 C23 C24 C25 166.8(6) . .
C35 N4 C25 C24 -172.9(5) . .
Eu1 N4 C25 C24 17.7(8) . .
C35 N4 C25 C26 5.4(7) . .
Eu1 N4 C25 C26 -163.9(4) . .
C23 C24 C25 N4 19.4(10) . .
C23 C24 C25 C26 -159.0(6) . .
C23 N3 C27 C28 107.7(6) . .
Eu1 N3 C27 C28 -61.7(6) . .
C23 N3 C27 C32 -76.0(6) . .
Eu1 N3 C27 C32 114.6(4) . .
C32 C27 C28 C29 -0.1(8) . .
N3 C27 C28 C29 176.1(5) . .
C32 C27 C28 C33 -179.8(5) . .
N3 C27 C28 C33 -3.6(8) . .
C27 C28 C29 C30 0.8(9) . .
C33 C28 C29 C30 -179.5(6) . .
C28 C29 C30 C31 -1.1(10) . .
C29 C30 C31 C32 0.5(10) . .
C30 C31 C32 C27 0.2(9) . .
C30 C31 C32 C34 -178.0(6) . .
C28 C27 C32 C31 -0.4(8) . .
N3 C27 C32 C31 -176.7(5) . .
C28 C27 C32 C34 177.8(5) . .
N3 C27 C32 C34 1.6(8) . .
C25 N4 C35 C36 90.5(6) . .
Eu1 N4 C35 C36 -98.9(5) . .
C25 N4 C35 C40 -93.7(6) . .
Eu1 N4 C35 C40 76.9(5) . .
C40 C35 C36 C37 -2.3(9) . .
N4 C35 C36 C37 173.5(6) . .
C40 C35 C36 C41 178.9(6) . .
N4 C35 C36 C41 -5.3(9) . .
C35 C36 C37 C38 1.6(11) . .
C41 C36 C37 C38 -179.5(8) . .
C36 C37 C38 C39 0.0(13) . .
C37 C38 C39 C40 -1.0(12) . .
C38 C39 C40 C35 0.3(9) . .
C38 C39 C40 C42 178.0(6) . .
C36 C35 C40 C39 1.4(8) . .
N4 C35 C40 C39 -174.5(5) . .
C36 C35 C40 C42 -176.4(5) . .
N4 C35 C40 C42 7.8(8) . .
C46 O1 C43 C44 -6.0(8) . .
Eu1 O1 C43 C44 173.5(5) . .
O1 C43 C44 C45 21.7(10) . .
C43 C44 C45 C46 -28.6(10) . .
C43 O1 C46 C45 -11.9(8) . .
Eu1 O1 C46 C45 168.5(5) . .
C44 C45 C46 O1 24.9(9) . .
C48 O2 C47 C49 -71(4) 3_656 3_656
C50 O2 C47 C49 -120(3) . 3_656
C49 O2 C47 C50 74(3) 3_656 3_656
C48 O2 C47 C50 3(4) 3_656 3_656
C50 O2 C47 C50 -47(3) . 3_656
C49 O2 C47 C48 112(3) 3_656 .
C48 O2 C47 C48 41(4) 3_656 .
C50 O2 C47 C48 -8(3) . .
C49 C47 C48 C50 -65(3) 3_656 3_656
O2 C47 C48 C50 -106(3) . 3_656
C49 C47 C48 O2 12(3) 3_656 3_656
C50 C47 C48 O2 77(3) 3_656 3_656
O2 C47 C48 O2 -29(3) . 3_656
C49 C47 C48 C49 48(3) 3_656 .
C50 C47 C48 C49 112(3) 3_656 .
O2 C47 C48 C49 7(2) . .
C50 C48 C49 O2 -59(3) 3_656 3_656
C47 C48 C49 O2 -104(3) . 3_656
C50 C48 C49 C47 -6(4) 3_656 3_656
O2 C48 C49 C47 53(3) 3_656 3_656
C47 C48 C49 C47 -51(4) . 3_656
C50 C48 C49 C50 41(4) 3_656 .
O2 C48 C49 C50 100(3) 3_656 .
C47 C48 C49 C50 -4(3) . .
C49 O2 C50 C48 73(3) 3_656 3_656
C47 O2 C50 C48 127(3) . 3_656
C49 O2 C50 C47 -5(4) 3_656 3_656
C48 O2 C50 C47 -78(3) 3_656 3_656
C47 O2 C50 C47 49(4) . 3_656
C49 O2 C50 C49 -47(4) 3_656 .
C48 O2 C50 C49 -121(3) 3_656 .
C47 O2 C50 C49 6(3) . .
O2 C49 C50 C48 -5(4) 3_656 3_656
C47 C49 C50 C48 71(3) 3_656 3_656
C48 C49 C50 C48 -42(4) . 3_656
O2 C49 C50 C47 -76(3) 3_656 3_656
C48 C49 C50 C47 -113(3) . 3_656
O2 C49 C50 O2 36(3) 3_656 .
C47 C49 C50 O2 112(3) 3_656 .
C48 C49 C50 O2 -1(3) . .
